data_4350342
loop_
_publ_author_name
'Br\'efuel, Nicolas'
'Imatomi, Shinya'
'Torigoe, Haruna'
'Hagiwara, Hiroaki'
'Shova, Sergiu'
'Meunier, Jean-Fran\,cois'
'Bonhommeau, S\'ebastien'
'Tuchagues, Jean-Pierre'
'Matsumoto, Naohide'

_publ_section_title
;
 Structural-electronic correlation in the first-order phase transition of
 [FeH2L2-Me](ClO4)2 (H2L2-Me = bis[((2-methylimidazol-4-yl)methylidene)-3-
 aminopropyl]ethylenediamine).
;
_journal_issue 20
_journal_name_full 'Inorganic chemistry'
_journal_page_first 8126
_journal_page_last 8135
_journal_paper_doi 10.1021/ic060674w
_journal_volume 45
_journal_year 2006
_chemical_formula_moiety 'C18 H30 Cl2 Fe N8 O8'
_chemical_formula_sum 'C18 H30 Cl2 Fe N8 O8'
_chemical_formula_weight 613.25
_space_group_IT_number 4
_space_group_name_Hall 'P 2yb'
_space_group_name_H-M_alt 'P 1 21 1'
_symmetry_cell_setting monoclinic
_symmetry_space_group_name_Hall 'P 2yb'
_symmetry_space_group_name_H-M 'P 1 21 1'
_atom_sites_solution_hydrogens geom
_atom_sites_solution_primary direct
_atom_sites_solution_secondary difmap
_audit_creation_method SHELXL-97
_cell_angle_alpha 90.00
_cell_angle_beta 101.61(2)
_cell_angle_gamma 90.00
_cell_formula_units_Z 4
_cell_length_a 10.746(5)
_cell_length_b 14.145(9)
_cell_length_c 16.575(9)
_cell_measurement_temperature 200(2)
_cell_volume 2468(2)
_computing_molecular_graphics 'ORTEP-3 (Farrugia, 1997)'
_computing_publication_material 'SHELXL-97 (Sheldrick, 1997)'
_computing_structure_refinement 'SHELXL-97 (Sheldrick, 1997)'
_computing_structure_solution 'SHELXS-97 (Sheldrick, 1990)'
_diffrn_ambient_temperature 200(2)
_diffrn_measured_fraction_theta_full 0.984
_diffrn_measured_fraction_theta_max 0.984
_diffrn_radiation_monochromator graphite
_diffrn_radiation_source 'fine-focus sealed tube'
_diffrn_radiation_type MoK\a
_diffrn_radiation_wavelength 0.71073
_diffrn_reflns_av_R_equivalents 0.1453
_diffrn_reflns_av_sigmaI/netI 0.1693
_diffrn_reflns_limit_h_max 12
_diffrn_reflns_limit_h_min -12
_diffrn_reflns_limit_k_max 16
_diffrn_reflns_limit_k_min -16
_diffrn_reflns_limit_l_max 19
_diffrn_reflns_limit_l_min -19
_diffrn_reflns_number 17935
_diffrn_reflns_theta_full 24.99
_diffrn_reflns_theta_max 24.99
_diffrn_reflns_theta_min 3.14
_exptl_absorpt_coefficient_mu 0.890
_exptl_crystal_density_diffrn 1.651
_exptl_crystal_density_method 'not measured'
_exptl_crystal_F_000 1272
_refine_diff_density_max 1.050
_refine_diff_density_min -0.702
_refine_diff_density_rms 0.112
_refine_ls_abs_structure_details 'Flack H D (1983), Acta Cryst. A39, 876-881'
_refine_ls_abs_structure_Flack 0.50(7)
_refine_ls_extinction_coef 0.0012(9)
_refine_ls_extinction_expression Fc^*^=kFc[1+0.001xFc^2^\l^3^/sin(2\q)]^-1/4^
_refine_ls_extinction_method SHELXL
_refine_ls_goodness_of_fit_ref 1.078
_refine_ls_hydrogen_treatment contr
_refine_ls_matrix_type full
_refine_ls_number_parameters 673
_refine_ls_number_reflns 8273
_refine_ls_number_restraints 55
_refine_ls_restrained_S_all 1.077
_refine_ls_R_factor_all 0.1224
_refine_ls_R_factor_gt 0.0870
_refine_ls_shift/su_max 0.008
_refine_ls_shift/su_mean 0.002
_refine_ls_structure_factor_coef Fsqd
_refine_ls_weighting_details 'calc w=1/[\s^2^(Fo^2^)+(0.0003P)^2^+10.4058P] where P=(Fo^2^+2Fc^2^)/3'
_refine_ls_weighting_scheme calc
_refine_ls_wR_factor_gt 0.1975
_refine_ls_wR_factor_ref 0.2123
_reflns_number_gt 5784
_reflns_number_total 8273
_reflns_threshold_expression >2sigma(I)
_cod_data_source_file ic060674wsi20060420_014152.cif
_cod_data_source_block 128
_cod_database_code 4350342

loop_
_symmetry_equiv_pos_as_xyz
'x, y, z'
'-x, y+1/2, -z'

loop_
_atom_site_label
_atom_site_type_symbol
_atom_site_fract_x
_atom_site_fract_y
_atom_site_fract_z
_atom_site_U_iso_or_equiv
_atom_site_adp_type
_atom_site_occupancy
_atom_site_symmetry_multiplicity
_atom_site_calc_flag
_atom_site_refinement_flags
C1A C -0.1198(13) 0.2463(14) 0.5188(10) 0.040(4) Uani 1 1 d .
H16 H -0.0984 0.3093 0.5048 0.060 Uiso 1 1 calc R
H17 H -0.1873 0.2488 0.5489 0.060 Uiso 1 1 calc R
H18 H -0.1467 0.2101 0.4694 0.060 Uiso 1 1 calc R
C1B C 0.6258(12) 0.0067(16) -0.0140(8) 0.037(4) Uani 1 1 d .
H43 H 0.6181 -0.0609 -0.0142 0.056 Uiso 1 1 calc R
H44 H 0.6253 0.0303 0.0403 0.056 Uiso 1 1 calc R
H45 H 0.7040 0.0241 -0.0296 0.056 Uiso 1 1 calc R
C2A C -0.0057(13) 0.2005(13) 0.5709(7) 0.025(3) Uani 1 1 d U
C2B C 0.5170(15) 0.0481(14) -0.0735(11) 0.039(4) Uani 1 1 d .
C3A C 0.0907(14) 0.1084(13) 0.6747(10) 0.032(4) Uani 1 1 d .
H15 H 0.1105 0.0694 0.7207 0.038 Uiso 1 1 calc R
C3B C 0.4045(15) 0.1349(13) -0.1717(10) 0.037(4) Uani 1 1 d .
H42 H 0.3850 0.1738 -0.2178 0.044 Uiso 1 1 calc R
C4A C 0.1717(15) 0.1413(14) 0.6227(11) 0.039(4) Uani 1 1 d .
C4B C 0.3253(13) 0.1074(11) -0.1251(8) 0.021(3) Uani 1 1 d U
C14A C 0.0305(16) 0.2901(15) 0.3567(12) 0.040(5) Uani 1 1 d .
H6 H -0.0299 0.3243 0.3201 0.048 Uiso 1 1 calc R
C5A C 0.2971(17) 0.1142(14) 0.6192(11) 0.035(4) Uani 1 1 d .
H19 H 0.3446 0.0723 0.6564 0.042 Uiso 1 1 calc R
C5B C 0.1956(15) 0.1259(11) -0.1167(10) 0.026(4) Uani 1 1 d .
H48 H 0.1416 0.1617 -0.1558 0.031 Uiso 1 1 calc R
C6A C 0.4694(16) 0.1175(16) 0.5445(11) 0.040(5) Uani 1 1 d .
H40 H 0.5262 0.1135 0.5978 0.048 Uiso 1 1 calc R
H41 H 0.4577 0.0540 0.5220 0.048 Uiso 1 1 calc R
C6B C 0.0353(14) 0.1280(13) -0.0455(11) 0.033(4) Uani 1 1 d U
H7 H -0.0204 0.1336 -0.0992 0.040 Uiso 1 1 calc R
H8 H 0.0471 0.1911 -0.0223 0.040 Uiso 1 1 calc R
C7A C 0.5299(14) 0.1769(16) 0.4889(12) 0.041(5) Uani 1 1 d .
H30 H 0.5990 0.1408 0.4745 0.049 Uiso 1 1 calc R
H31 H 0.5673 0.2315 0.5200 0.049 Uiso 1 1 calc R
C7B C -0.0343(16) 0.0680(14) 0.0102(12) 0.038(4) Uani 1 1 d .
H32 H -0.1003 0.1060 0.0264 0.046 Uiso 1 1 calc R
H33 H -0.0748 0.0143 -0.0210 0.046 Uiso 1 1 calc R
C8A C 0.4460(14) 0.2128(11) 0.4086(8) 0.031(4) Uani 1 1 d .
H11 H 0.4990 0.2390 0.3731 0.038 Uiso 1 1 calc R
H12 H 0.3977 0.1607 0.3798 0.038 Uiso 1 1 calc R
C8B C 0.0537(12) 0.0335(13) 0.0849(10) 0.043(5) Uani 1 1 d .
H38 H 0.0026 0.0084 0.1220 0.051 Uiso 1 1 calc R
H39 H 0.0991 0.0878 0.1120 0.051 Uiso 1 1 calc R
C9A C 0.4157(15) 0.3745(14) 0.4662(9) 0.035(4) Uani 1 1 d .
H25 H 0.3677 0.4286 0.4410 0.042 Uiso 1 1 calc R
H26 H 0.5017 0.3799 0.4568 0.042 Uiso 1 1 calc R
C9B C 0.0795(15) -0.1275(13) 0.0349(10) 0.035(4) Uani 1 1 d U
H49 H 0.1223 -0.1845 0.0583 0.042 Uiso 1 1 calc R
H50 H -0.0067 -0.1284 0.0442 0.042 Uiso 1 1 calc R
C10A C 0.4186(17) 0.3746(17) 0.5578(10) 0.044(5) Uani 1 1 d .
H22 H 0.4810 0.3296 0.5854 0.052 Uiso 1 1 calc R
H23 H 0.4413 0.4369 0.5806 0.052 Uiso 1 1 calc R
C10B C 0.0782(15) -0.1232(16) -0.0560(11) 0.040(4) Uani 1 1 d U
H51 H 0.0187 -0.0750 -0.0812 0.048 Uiso 1 1 calc R
H52 H 0.0495 -0.1834 -0.0810 0.048 Uiso 1 1 calc R
C11A C 0.213(2) 0.4290(18) 0.5786(11) 0.094(10) Uani 1 1 d .
H3 H 0.1534 0.4097 0.6126 0.113 Uiso 1 1 calc R
H4 H 0.2675 0.4766 0.6092 0.113 Uiso 1 1 calc R
C11B C 0.2765(16) -0.1955(15) -0.0778(12) 0.054(5) Uani 1 1 d U
H1 H 0.2322 -0.2443 -0.0536 0.065 Uiso 1 1 calc R
H2 H 0.2689 -0.2111 -0.1356 0.065 Uiso 1 1 calc R
C12A C 0.1409(14) 0.4734(9) 0.5076(8) 0.063(4) Uani 1 1 d .
H55 H 0.2014 0.5063 0.4814 0.076 Uiso 1 1 calc R
H56 H 0.0901 0.5217 0.5270 0.076 Uiso 1 1 calc R
C12B C 0.4067(11) -0.2001(8) -0.0399(8) 0.043(3) Uani 1 1 d .
H46 H 0.4524 -0.1522 -0.0641 0.052 Uiso 1 1 calc R
H47 H 0.4398 -0.2613 -0.0516 0.052 Uiso 1 1 calc R
C13A C 0.0561(16) 0.4225(15) 0.4427(10) 0.047(5) Uani 1 1 d .
H53 H 0.0431 0.4610 0.3933 0.056 Uiso 1 1 calc R
H54 H -0.0256 0.4166 0.4587 0.056 Uiso 1 1 calc R
C13B C 0.4337(14) -0.1854(12) 0.0568(10) 0.034(4) Uani 1 1 d U
H13 H 0.3801 -0.2271 0.0814 0.041 Uiso 1 1 calc R
H14 H 0.5217 -0.2000 0.0802 0.041 Uiso 1 1 calc R
C14B C 0.4720(16) -0.0509(15) 0.1448(11) 0.035(4) Uani 1 1 d .
H37 H 0.5274 -0.0887 0.1815 0.042 Uiso 1 1 calc R
C15A C 0.0527(16) 0.1957(14) 0.3421(12) 0.040(5) Uani 1 1 d .
C15B C 0.4504(17) 0.0485(14) 0.1592(9) 0.032(4) Uani 1 1 d .
C16A C -0.0058(17) 0.1316(16) 0.2852(13) 0.052(6) Uani 1 1 d .
H34 H -0.0711 0.1429 0.2401 0.063 Uiso 1 1 calc R
C16B C 0.5065(17) 0.1146(15) 0.2151(10) 0.045(5) Uani 1 1 d .
H36 H 0.5734 0.1045 0.2594 0.054 Uiso 1 1 calc R
C17A C 0.1450(14) 0.0620(13) 0.3737(9) 0.030(4) Uani 1 1 d .
C17B C 0.3549(17) 0.1846(16) 0.1213(10) 0.043(5) Uani 1 1 d .
C18A C 0.2270(16) -0.0183(12) 0.4152(8) 0.039(4) Uani 1 1 d .
H57 H 0.1949 -0.0773 0.3909 0.059 Uiso 1 1 calc R
H58 H 0.2252 -0.0189 0.4729 0.059 Uiso 1 1 calc R
H59 H 0.3128 -0.0096 0.4083 0.059 Uiso 1 1 calc R
C18B C 0.2728(14) 0.2599(14) 0.0811(10) 0.045(5) Uani 1 1 d .
H27 H 0.2591 0.2520 0.0225 0.067 Uiso 1 1 calc R
H28 H 0.3124 0.3200 0.0961 0.067 Uiso 1 1 calc R
H29 H 0.1927 0.2574 0.0984 0.067 Uiso 1 1 calc R
N1A N 0.1051(11) 0.1943(11) 0.5616(7) 0.030(3) Uani 1 1 d .
N1B N 0.3900(13) 0.0473(9) -0.0600(8) 0.033(3) Uani 1 1 d .
N2A N 0.3422(12) 0.1553(10) 0.5560(9) 0.030(3) Uani 1 1 d .
N2B N 0.1592(12) 0.0940(10) -0.0581(9) 0.030(3) Uani 1 1 d .
N3A N 0.3574(11) 0.2872(11) 0.4279(7) 0.030(3) Uani 1 1 d .
H9 H 0.3132 0.3059 0.3777 0.045 Uiso 1 1 calc R
N3B N 0.1500(10) -0.0399(10) 0.0756(8) 0.033(3) Uani 1 1 d .
H3B H 0.1921 -0.0567 0.1269 0.050 Uiso 1 1 calc R
N4A N 0.2905(11) 0.3482(10) 0.5697(8) 0.026(3) Uani 1 1 d .
H4A H 0.3043 0.3196 0.6199 0.038 Uiso 1 1 calc R
N4B N 0.2072(14) -0.1012(12) -0.0724(9) 0.040(4) Uani 1 1 d .
H10 H 0.1951 -0.0742 -0.1232 0.061 Uiso 1 1 calc R
N5A N 0.0947(11) 0.3296(11) 0.4218(8) 0.028(3) Uani 1 1 d .
N5B N 0.4053(13) -0.0818(11) 0.0745(8) 0.030(3) Uani 1 1 d U
N6A N 0.1499(12) 0.1530(11) 0.3991(8) 0.028(3) Uani 1 1 d .
N6B N 0.3560(11) 0.0944(11) 0.1009(9) 0.030(3) Uani 1 1 d .
N7A N -0.0219(13) 0.1475(12) 0.6407(9) 0.036(4) Uani 1 1 d .
H20 H -0.0915 0.1415 0.6583 0.043 Uiso 1 1 calc R
N7B N 0.5226(13) 0.0951(11) -0.1395(9) 0.032(4) Uani 1 1 d .
H35 H 0.5893 0.1010 -0.1603 0.039 Uiso 1 1 calc R
N8A N 0.0528(14) 0.0471(14) 0.3090(9) 0.052(5) Uani 1 1 d .
H24 H 0.0329 -0.0066 0.2857 0.063 Uiso 1 1 calc R
N8B N 0.4453(14) 0.1984(11) 0.1932(7) 0.040(4) Uani 1 1 d .
H21 H 0.4602 0.2509 0.2195 0.049 Uiso 1 1 calc R
O1A O 0.2592(10) 0.3283(11) 0.7555(6) 0.048(4) Uani 1 1 d .
O1B O 0.7119(10) 0.2628(10) 0.2958(8) 0.044(3) Uani 1 1 d .
O2A O 0.2079(12) 0.3543(11) 0.8852(7) 0.044(4) Uani 1 1 d .
O2B O 0.5500(9) 0.3756(10) 0.2654(7) 0.045(3) Uani 1 1 d .
O3A O 0.0482(10) 0.3664(11) 0.7651(7) 0.056(4) Uani 1 1 d .
O3B O 0.7083(12) 0.3922(10) 0.3854(7) 0.043(4) Uani 1 1 d .
O4A O 0.2129(11) 0.4810(9) 0.7943(7) 0.042(3) Uani 1 1 d .
O4B O 0.7599(9) 0.4186(12) 0.2562(6) 0.045(4) Uani 1 1 d .
O5A O 0.2255(12) 0.3667(10) 0.2568(7) 0.047(3) Uani 1 1 d .
O5B O 0.2753(11) -0.1237(10) 0.2426(8) 0.047(3) Uani 1 1 d .
O6A O 0.0616(11) 0.4825(13) 0.2286(8) 0.061(5) Uani 1 1 d .
O6B O 0.2433(12) -0.2749(11) 0.1884(8) 0.054(4) Uani 1 1 d .
O7A O 0.2583(12) 0.5234(13) 0.3142(8) 0.057(4) Uani 1 1 d .
O7B O 0.2563(12) -0.2514(13) 0.3288(8) 0.051(4) Uani 1 1 d .
O8A O 0.2428(12) 0.4959(12) 0.1688(7) 0.047(3) Uani 1 1 d .
O8B O 0.4370(10) -0.2367(14) 0.2699(7) 0.057(4) Uani 1 1 d .
Cl1A Cl 0.1824(3) 0.3821(3) 0.8007(3) 0.0302(9) Uani 1 1 d .
Cl1B Cl 0.6826(4) 0.3623(3) 0.3003(3) 0.0358(10) Uani 1 1 d .
Cl2A Cl 0.1976(4) 0.4666(3) 0.2422(3) 0.0355(10) Uani 1 1 d .
Cl2B Cl 0.3019(4) -0.2221(3) 0.2576(3) 0.0360(10) Uani 1 1 d .
Fe1A Fe 0.22193(19) 0.24323(15) 0.48878(13) 0.0286(6) Uani 1 1 d .
Fe2A Fe 0.27881(19) 0.00183(13) 0.01115(13) 0.0252(5) Uani 1 1 d .

loop_
_atom_site_aniso_label
_atom_site_aniso_U_11
_atom_site_aniso_U_22
_atom_site_aniso_U_33
_atom_site_aniso_U_23
_atom_site_aniso_U_13
_atom_site_aniso_U_12
C1A 0.032(8) 0.027(9) 0.061(11) -0.003(8) 0.012(7) 0.004(7)
C1B 0.027(7) 0.061(12) 0.025(7) -0.002(8) 0.010(6) -0.002(7)
C2A 0.040(7) 0.031(7) 0.005(5) -0.004(5) 0.010(5) -0.006(5)
C2B 0.031(8) 0.034(9) 0.056(10) -0.005(8) 0.016(7) -0.008(6)
C3A 0.039(8) 0.028(9) 0.030(8) 0.002(8) 0.011(7) -0.018(8)
C3B 0.052(9) 0.028(10) 0.027(8) -0.002(8) 0.000(7) 0.008(8)
C4A 0.042(9) 0.035(11) 0.042(9) -0.006(9) 0.014(8) -0.017(8)
C4B 0.038(8) 0.013(7) 0.012(6) 0.007(6) 0.004(6) 0.007(6)
C14A 0.033(9) 0.035(11) 0.053(12) 0.015(9) 0.012(8) -0.005(8)
C5A 0.047(9) 0.031(9) 0.027(9) -0.001(8) 0.010(7) -0.014(8)
C5B 0.032(8) 0.013(7) 0.028(9) -0.004(7) -0.002(7) 0.010(6)
C6A 0.042(9) 0.041(10) 0.037(9) 0.000(8) 0.007(7) 0.006(8)
C6B 0.030(7) 0.018(7) 0.050(8) 0.001(6) 0.006(6) 0.007(6)
C7A 0.012(7) 0.046(12) 0.065(13) 0.003(10) 0.007(7) 0.004(7)
C7B 0.045(10) 0.024(9) 0.048(11) -0.002(9) 0.016(8) -0.001(8)
C8A 0.058(9) 0.020(8) 0.023(6) 0.011(6) 0.025(6) 0.007(6)
C8B 0.012(6) 0.051(11) 0.066(10) -0.025(9) 0.010(6) -0.013(6)
C9A 0.046(8) 0.028(8) 0.037(8) -0.004(7) 0.024(7) -0.007(7)
C9B 0.035(6) 0.021(7) 0.047(7) 0.001(6) 0.001(6) -0.007(6)
C10A 0.063(10) 0.041(10) 0.030(8) -0.010(7) 0.014(7) -0.021(8)
C10B 0.038(7) 0.028(7) 0.054(8) -0.008(6) 0.010(6) -0.015(6)
C11A 0.144(18) 0.092(16) 0.033(8) -0.024(9) -0.015(10) 0.096(15)
C11B 0.059(8) 0.044(8) 0.060(8) -0.011(7) 0.010(7) 0.020(6)
C12A 0.081(10) 0.039(8) 0.054(9) -0.017(6) -0.024(7) 0.026(7)
C12B 0.062(8) 0.022(6) 0.055(8) 0.008(5) 0.032(6) -0.001(5)
C13A 0.050(9) 0.049(11) 0.038(9) 0.009(8) 0.003(7) -0.007(8)
C13B 0.042(7) 0.015(6) 0.050(8) 0.009(6) 0.020(6) 0.018(5)
C14B 0.032(8) 0.039(11) 0.028(9) 0.005(8) -0.006(7) -0.001(8)
C15A 0.028(9) 0.032(11) 0.059(11) 0.011(9) 0.002(8) -0.011(8)
C15B 0.046(10) 0.040(11) 0.008(7) 0.004(7) 0.001(7) -0.001(8)
C16A 0.046(11) 0.044(13) 0.057(13) 0.007(11) -0.013(10) -0.012(11)
C16B 0.059(12) 0.043(13) 0.027(9) 0.005(9) -0.007(9) -0.019(11)
C17A 0.032(9) 0.029(10) 0.029(8) 0.012(7) 0.008(7) -0.004(7)
C17B 0.054(11) 0.052(13) 0.024(8) -0.020(8) 0.007(8) -0.013(10)
C18A 0.074(11) 0.020(9) 0.020(7) 0.002(7) 0.002(7) 0.011(8)
C18B 0.041(9) 0.033(10) 0.061(11) -0.014(9) 0.011(8) -0.018(8)
N1A 0.020(6) 0.054(9) 0.016(6) -0.004(6) 0.003(5) 0.000(6)
N1B 0.050(8) 0.006(6) 0.044(8) 0.001(5) 0.010(6) 0.009(6)
N2A 0.041(8) 0.018(7) 0.032(7) -0.006(6) 0.006(6) -0.010(6)
N2B 0.030(7) 0.024(8) 0.034(8) 0.000(7) 0.005(6) 0.008(6)
N3A 0.038(7) 0.038(9) 0.013(5) 0.004(5) 0.006(5) -0.002(6)
N3B 0.025(6) 0.015(7) 0.057(8) -0.013(6) 0.002(5) 0.002(5)
N4A 0.029(7) 0.013(7) 0.037(7) 0.005(6) 0.010(6) 0.006(6)
N4B 0.057(9) 0.043(10) 0.022(7) -0.001(7) 0.011(7) 0.005(8)
N5A 0.022(6) 0.034(8) 0.030(7) 0.007(6) 0.008(5) 0.002(6)
N5B 0.051(8) 0.025(8) 0.016(6) -0.001(6) 0.011(6) -0.008(7)
N6A 0.040(7) 0.029(8) 0.021(7) -0.005(6) 0.015(6) -0.001(6)
N6B 0.022(6) 0.030(8) 0.037(8) 0.011(7) 0.004(5) -0.006(6)
N7A 0.039(8) 0.046(11) 0.026(8) -0.006(7) 0.015(7) -0.008(8)
N7B 0.036(8) 0.024(9) 0.038(9) 0.003(7) 0.011(7) -0.004(7)
N8A 0.046(8) 0.053(11) 0.050(9) -0.019(8) -0.008(7) -0.017(8)
N8B 0.082(10) 0.023(8) 0.017(6) 0.003(6) 0.011(7) -0.015(7)
O1A 0.063(9) 0.031(8) 0.056(9) -0.002(7) 0.024(7) 0.024(7)
O1B 0.030(6) 0.033(8) 0.071(9) -0.004(7) 0.014(6) -0.002(6)
O2A 0.054(7) 0.052(10) 0.029(7) 0.000(7) 0.015(6) 0.002(7)
O2B 0.035(6) 0.030(7) 0.067(8) 0.010(7) 0.008(6) -0.001(6)
O3A 0.042(7) 0.050(9) 0.064(8) 0.013(8) -0.022(6) -0.008(7)
O3B 0.057(7) 0.036(9) 0.033(7) -0.007(6) 0.003(6) -0.004(7)
O4A 0.065(7) 0.020(7) 0.039(7) 0.005(5) 0.003(6) -0.001(6)
O4B 0.057(8) 0.042(9) 0.039(7) 0.003(7) 0.020(7) -0.004(7)
O5A 0.083(8) 0.024(7) 0.036(7) 0.005(6) 0.017(6) -0.012(7)
O5B 0.051(7) 0.040(8) 0.053(8) 0.010(7) 0.017(6) 0.016(7)
O6A 0.046(7) 0.071(13) 0.067(9) -0.006(10) 0.014(6) 0.019(8)
O6B 0.081(10) 0.037(8) 0.039(7) -0.008(6) -0.004(7) -0.016(8)
O7A 0.060(9) 0.071(12) 0.038(7) -0.013(8) 0.004(6) -0.009(8)
O7B 0.059(8) 0.056(10) 0.045(7) 0.013(8) 0.027(6) 0.006(8)
O8A 0.074(8) 0.040(8) 0.034(6) 0.007(7) 0.030(6) -0.008(8)
O8B 0.038(7) 0.088(14) 0.049(7) 0.004(9) 0.020(6) 0.012(8)
Cl1A 0.0295(19) 0.021(2) 0.040(2) -0.0013(18) 0.0056(17) 0.0019(17)
Cl1B 0.043(2) 0.033(3) 0.031(2) -0.003(2) 0.0062(18) -0.005(2)
Cl2A 0.042(2) 0.034(2) 0.031(2) 0.000(2) 0.0101(19) -0.002(2)
Cl2B 0.044(2) 0.035(3) 0.030(2) 0.000(2) 0.0102(19) 0.000(2)
Fe1A 0.0271(11) 0.0325(15) 0.0262(11) 0.0002(11) 0.0054(9) 0.0000(11)
Fe2A 0.0313(11) 0.0173(12) 0.0266(11) -0.0006(11) 0.0049(9) -0.0001(10)

loop_
_atom_type_symbol
_atom_type_description
_atom_type_scat_dispersion_real
_atom_type_scat_dispersion_imag
_atom_type_scat_source
C C 0.0033 0.0016 'International Tables Vol C Tables 4.2.6.8 and 6.1.1.4'
H H 0.0000 0.0000 'International Tables Vol C Tables 4.2.6.8 and 6.1.1.4'
N N 0.0061 0.0033 'International Tables Vol C Tables 4.2.6.8 and 6.1.1.4'
O O 0.0106 0.0060 'International Tables Vol C Tables 4.2.6.8 and 6.1.1.4'
Cl Cl 0.1484 0.1585 'International Tables Vol C Tables 4.2.6.8 and 6.1.1.4'
Fe Fe 0.3463 0.8444 'International Tables Vol C Tables 4.2.6.8 and 6.1.1.4'

loop_
_geom_angle_atom_site_label_1
_geom_angle_atom_site_label_2
_geom_angle_atom_site_label_3
_geom_angle
C2A C1A H16 109.5
C2A C1A H17 109.5
H16 C1A H17 109.5
C2A C1A H18 109.5
H16 C1A H18 109.5
H17 C1A H18 109.5
C2B C1B H43 109.5
C2B C1B H44 109.5
H43 C1B H44 109.5
C2B C1B H45 109.5
H43 C1B H45 109.5
H44 C1B H45 109.5
N1A C2A N7A 110.2(14)
N1A C2A C1A 131.0(14)
N7A C2A C1A 118.6(13)
N7B C2B N1B 110.3(15)
N7B C2B C1B 126.8(15)
N1B C2B C1B 122.7(15)
N7A C3A C4A 102.7(15)
N7A C3A H15 128.7
C4A C3A H15 128.7
C4B C3B N7B 107.6(14)
C4B C3B H42 126.2
N7B C3B H42 126.2
N1A C4A C5A 119.2(16)
N1A C4A C3A 110.0(14)
C5A C4A C3A 129.9(18)
C3B C4B N1B 110.0(13)
C3B C4B C5B 138.5(14)
N1B C4B C5B 111.3(13)
N5A C14A C15A 118.9(19)
N5A C14A H6 120.5
C15A C14A H6 120.5
N2A C5A C4A 113.7(17)
N2A C5A H19 123.1
C4A C5A H19 123.1
N2B C5B C4B 119.0(14)
N2B C5B H48 120.5
C4B C5B H48 120.5
C7A C6A N2A 113.3(16)
C7A C6A H40 108.9
N2A C6A H40 108.9
C7A C6A H41 108.9
N2A C6A H41 108.9
H40 C6A H41 107.7
N2B C6B C7B 117.6(14)
N2B C6B H7 107.9
C7B C6B H7 107.9
N2B C6B H8 107.9
C7B C6B H8 107.9
H7 C6B H8 107.2
C6A C7A C8A 118.0(12)
C6A C7A H30 107.8
C8A C7A H30 107.8
C6A C7A H31 107.8
C8A C7A H31 107.8
H30 C7A H31 107.1
C8B C7B C6B 112.0(12)
C8B C7B H32 109.2
C6B C7B H32 109.2
C8B C7B H33 109.2
C6B C7B H33 109.2
H32 C7B H33 107.9
N3A C8A C7A 109.6(12)
N3A C8A H11 109.8
C7A C8A H11 109.8
N3A C8A H12 109.8
C7A C8A H12 109.8
H11 C8A H12 108.2
C7B C8B N3B 118.7(14)
C7B C8B H38 107.6
N3B C8B H38 107.6
C7B C8B H39 107.6
N3B C8B H39 107.6
H38 C8B H39 107.1
N3A C9A C10A 110.8(14)
N3A C9A H25 109.5
C10A C9A H25 109.5
N3A C9A H26 109.5
C10A C9A H26 109.5
H25 C9A H26 108.1
C10B C9B N3B 108.2(14)
C10B C9B H49 110.1
N3B C9B H49 110.1
C10B C9B H50 110.1
N3B C9B H50 110.1
H49 C9B H50 108.4
N4A C10A C9A 107.6(13)
N4A C10A H22 110.2
C9A C10A H22 110.2
N4A C10A H23 110.2
C9A C10A H23 110.2
H22 C10A H23 108.5
C9B C10B N4B 111.6(13)
C9B C10B H51 109.3
N4B C10B H51 109.3
C9B C10B H52 109.3
N4B C10B H52 109.3
H51 C10B H52 108.0
C12A C11A N4A 119.8(16)
C12A C11A H3 107.4
N4A C11A H3 107.4
C12A C11A H4 107.4
N4A C11A H4 107.4
H3 C11A H4 106.9
C12B C11B N4B 117.5(16)
C12B C11B H1 107.9
N4B C11B H1 107.9
C12B C11B H2 107.9
N4B C11B H2 107.9
H1 C11B H2 107.2
C11A C12A C13A 123.4(17)
C11A C12A H55 106.5
C13A C12A H55 106.5
C11A C12A H56 106.5
C13A C12A H56 106.5
H55 C12A H56 106.5
C11B C12B C13B 114.0(12)
C11B C12B H46 108.8
C13B C12B H46 108.8
C11B C12B H47 108.8
C13B C12B H47 108.8
H46 C12B H47 107.6
C12A C13A N5A 117.5(14)
C12A C13A H53 107.9
N5A C13A H53 107.9
C12A C13A H54 107.9
N5A C13A H54 107.9
H53 C13A H54 107.2
N5B C13B C12B 108.4(12)
N5B C13B H13 110.0
C12B C13B H13 110.0
N5B C13B H14 110.0
C12B C13B H14 110.0
H13 C13B H14 108.4
N5B C14B C15B 113.0(17)
N5B C14B H37 123.5
C15B C14B H37 123.5
C14A C15A C16A 133(2)
C14A C15A N6A 115.5(18)
C16A C15A N6A 110.9(18)
C16B C15B N6B 107.9(17)
C16B C15B C14B 135.3(18)
N6B C15B C14B 116.7(16)
N8A C16A C15A 105.0(16)
N8A C16A H34 127.5
C15A C16A H34 127.5
C15B C16B N8B 106.9(14)
C15B C16B H36 126.6
N8B C16B H36 126.6
N8A C17A N6A 112.3(16)
N8A C17A C18A 121.4(17)
N6A C17A C18A 126.2(14)
N6B C17B N8B 108.3(18)
N6B C17B C18B 128.7(15)
N8B C17B C18B 123.0(17)
C17A C18A H57 109.5
C17A C18A H58 109.5
H57 C18A H58 109.5
C17A C18A H59 109.5
H57 C18A H59 109.5
H58 C18A H59 109.5
C17B C18B H27 109.5
C17B C18B H28 109.5
H27 C18B H28 109.5
C17B C18B H29 109.5
H27 C18B H29 109.5
H28 C18B H29 109.5
C2A N1A C4A 108.9(14)
C2A N1A Fe1A 141.1(12)
C4A N1A Fe1A 109.8(10)
C2B N1B C4B 102.2(13)
C2B N1B Fe2A 145.1(11)
C4B N1B Fe2A 112.7(10)
C5A N2A C6A 114.4(15)
C5A N2A Fe1A 114.1(12)
C6A N2A Fe1A 131.1(12)
C5B N2B C6B 116.3(14)
C5B N2B Fe2A 115.2(11)
C6B N2B Fe2A 128.5(11)
C9A N3A C8A 116.6(11)
C9A N3A Fe1A 109.2(9)
C8A N3A Fe1A 116.3(10)
C9A N3A H9 104.4
C8A N3A H9 104.4
Fe1A N3A H9 104.4
C8B N3B C9B 108.4(11)
C8B N3B Fe2A 114.7(11)
C9B N3B Fe2A 109.6(10)
C8B N3B H3B 108.0
C9B N3B H3B 108.0
Fe2A N3B H3B 108.0
C11A N4A C10A 112.9(18)
C11A N4A Fe1A 120.2(11)
C10A N4A Fe1A 108.7(11)
C11A N4A H4A 104.5
C10A N4A H4A 104.5
Fe1A N4A H4A 104.5
C10B N4B C11B 107.9(16)
C10B N4B Fe2A 105.1(11)
C11B N4B Fe2A 122.3(11)
C10B N4B H10 106.9
C11B N4B H10 106.9
Fe2A N4B H10 106.9
C14A N5A C13A 117.8(15)
C14A N5A Fe1A 113.1(14)
C13A N5A Fe1A 128.5(11)
C14B N5B C13B 113.1(15)
C14B N5B Fe2A 118.3(13)
C13B N5B Fe2A 128.4(11)
C17A N6A C15A 103.0(14)
C17A N6A Fe1A 145.7(12)
C15A N6A Fe1A 110.6(12)
C17B N6B C15B 108.1(15)
C17B N6B Fe2A 142.0(13)
C15B N6B Fe2A 109.7(12)
C3A N7A C2A 108.1(13)
C3A N7A H20 125.9
C2A N7A H20 125.9
C2B N7B C3B 109.8(14)
C2B N7B H35 125.1
C3B N7B H35 125.1
C17A N8A C16A 108.7(17)
C17A N8A H24 125.6
C16A N8A H24 125.6
C16B N8B C17B 108.8(16)
C16B N8B H21 125.6
C17B N8B H21 125.6
O2A Cl1A O1A 110.4(8)
O2A Cl1A O4A 109.7(8)
O1A Cl1A O4A 108.2(9)
O2A Cl1A O3A 109.5(8)
O1A Cl1A O3A 109.4(8)
O4A Cl1A O3A 109.8(8)
O3B Cl1B O2B 109.5(8)
O3B Cl1B O1B 109.5(9)
O2B Cl1B O1B 108.4(8)
O3B Cl1B O4B 108.4(8)
O2B Cl1B O4B 110.3(7)
O1B Cl1B O4B 110.8(8)
O6A Cl2A O8A 108.7(8)
O6A Cl2A O5A 110.1(10)
O8A Cl2A O5A 108.8(9)
O6A Cl2A O7A 108.0(8)
O8A Cl2A O7A 110.6(9)
O5A Cl2A O7A 110.6(9)
O6B Cl2B O7B 110.4(10)
O6B Cl2B O5B 109.5(9)
O7B Cl2B O5B 109.7(9)
O6B Cl2B O8B 108.1(9)
O7B Cl2B O8B 110.2(8)
O5B Cl2B O8B 108.9(10)
N2A Fe1A N6A 97.4(6)
N2A Fe1A N5A 177.9(6)
N6A Fe1A N5A 81.8(6)
N2A Fe1A N1A 82.1(6)
N6A Fe1A N1A 91.8(5)
N5A Fe1A N1A 95.9(5)
N2A Fe1A N3A 91.2(6)
N6A Fe1A N3A 92.0(5)
N5A Fe1A N3A 90.9(5)
N1A Fe1A N3A 172.6(5)
N2A Fe1A N4A 88.8(5)
N6A Fe1A N4A 172.9(6)
N5A Fe1A N4A 92.1(6)
N1A Fe1A N4A 92.4(5)
N3A Fe1A N4A 84.5(5)
N5B Fe2A N1B 94.6(5)
N5B Fe2A N3B 90.9(5)
N1B Fe2A N3B 174.2(5)
N5B Fe2A N2B 175.3(6)
N1B Fe2A N2B 80.9(5)
N3B Fe2A N2B 93.7(6)
N5B Fe2A N6B 81.8(5)
N1B Fe2A N6B 91.2(6)
N3B Fe2A N6B 91.4(5)
N2B Fe2A N6B 96.9(6)
N5B Fe2A N4B 93.4(6)
N1B Fe2A N4B 91.1(6)
N3B Fe2A N4B 86.9(6)
N2B Fe2A N4B 88.0(6)
N6B Fe2A N4B 174.9(6)

loop_
_geom_bond_atom_site_label_1
_geom_bond_atom_site_label_2
_geom_bond_distance
C1A C2A 1.50(2)
C1A H16 0.9600
C1A H17 0.9600
C1A H18 0.9600
C1B C2B 1.49(2)
C1B H43 0.9600
C1B H44 0.9600
C1B H45 0.9600
C2A N1A 1.234(17)
C2A N7A 1.42(2)
C2B N7B 1.29(2)
C2B N1B 1.426(19)
C3A N7A 1.35(2)
C3A C4A 1.42(2)
C3A H15 0.9300
C3B C4B 1.32(2)
C3B N7B 1.39(2)
C3B H42 0.9300
C4A N1A 1.35(2)
C4A C5A 1.41(2)
C4B N1B 1.438(17)
C4B C5B 1.45(2)
C14A N5A 1.28(2)
C14A C15A 1.39(3)
C14A H6 0.9300
C5A N2A 1.37(2)
C5A H19 0.9300
C5B N2B 1.21(2)
C5B H48 0.9300
C6A C7A 1.49(3)
C6A N2A 1.52(2)
C6A H40 0.9700
C6A H41 0.9700
C6B N2B 1.469(18)
C6B C7B 1.55(2)
C6B H7 0.9700
C6B H8 0.9700
C7A C8A 1.54(2)
C7A H30 0.9700
C7A H31 0.9700
C7B C8B 1.48(2)
C7B H32 0.9700
C7B H33 0.9700
C8A N3A 1.496(19)
C8A H11 0.9700
C8A H12 0.9700
C8B N3B 1.496(19)
C8B H38 0.9700
C8B H39 0.9700
C9A N3A 1.47(2)
C9A C10A 1.51(2)
C9A H25 0.9700
C9A H26 0.9700
C9B C10B 1.51(2)
C9B N3B 1.54(2)
C9B H49 0.9700
C9B H50 0.9700
C10A N4A 1.48(2)
C10A H22 0.9700
C10A H23 0.9700
C10B N4B 1.50(2)
C10B H51 0.9700
C10B H52 0.9700
C11A C12A 1.42(2)
C11A N4A 1.44(2)
C11A H3 0.9700
C11A H4 0.9700
C11B C12B 1.415(19)
C11B N4B 1.54(2)
C11B H1 0.9700
C11B H2 0.9700
C12A C13A 1.45(2)
C12A H55 0.9700
C12A H56 0.9700
C12B C13B 1.583(19)
C12B H46 0.9700
C12B H47 0.9700
C13A N5A 1.44(3)
C13A H53 0.9700
C13A H54 0.9700
C13B N5B 1.54(2)
C13B H13 0.9700
C13B H14 0.9700
C14B N5B 1.31(2)
C14B C15B 1.45(3)
C14B H37 0.9300
C15A C16A 1.37(3)
C15A N6A 1.40(2)
C15B C16B 1.37(2)
C15B N6B 1.41(2)
C16A N8A 1.37(3)
C16A H34 0.9300
C16B N8B 1.37(3)
C16B H36 0.9300
C17A N8A 1.322(19)
C17A N6A 1.35(2)
C17A C18A 1.52(2)
C17B N6B 1.32(3)
C17B N8B 1.391(19)
C17B C18B 1.46(3)
C18A H57 0.9600
C18A H58 0.9600
C18A H59 0.9600
C18B H27 0.9600
C18B H28 0.9600
C18B H29 0.9600
N1A Fe1A 2.030(13)
N1B Fe2A 1.949(14)
N2A Fe1A 1.969(14)
N2B Fe2A 2.019(13)
N3A Fe1A 2.029(12)
N3A H9 0.9100
N3B Fe2A 2.000(13)
N3B H3B 0.9100
N4A Fe1A 2.037(14)
N4A H4A 0.9100
N4B Fe2A 2.051(16)
N4B H10 0.9100
N5A Fe1A 1.996(14)
N5B Fe2A 1.942(15)
N6A Fe1A 1.995(14)
N6B Fe2A 2.029(15)
N7A H20 0.8600
N7B H35 0.8600
N8A H24 0.8600
N8B H21 0.8600
O1A Cl1A 1.439(11)
O1B Cl1B 1.448(14)
O2A Cl1A 1.427(13)
O2B Cl1B 1.438(10)
O3A Cl1A 1.461(11)
O3B Cl1B 1.444(13)
O4A Cl1A 1.445(13)
O4B Cl1B 1.451(12)
O5A Cl2A 1.455(14)
O5B Cl2B 1.433(14)
O6A Cl2A 1.450(12)
O6B Cl2B 1.407(13)
O7A Cl2A 1.476(14)
O7B Cl2B 1.427(13)
O8A Cl2A 1.459(12)
O8B Cl2B 1.440(11)

loop_
_geom_hbond_atom_site_label_D
_geom_hbond_atom_site_label_H
_geom_hbond_atom_site_label_A
_geom_hbond_distance_DH
_geom_hbond_distance_HA
_geom_hbond_distance_DA
_geom_hbond_angle_DHA
_geom_hbond_site_symmetry_A
N3A H9 O5A 0.91 2.21 3.113(16) 172.2 .
N3B H3B O5B 0.91 2.17 3.064(18) 168.7 .
N4A H4A O1A 0.91 2.40 3.177(17) 144.0 .
N4B H10 O4B 0.91 2.35 3.148(18) 146.3 2_645
N7A H20 O7B 0.86 2.37 3.03(2) 133.1 2_556
N7B H35 O8A 0.86 2.36 3.009(19) 132.1 2_645
N8A H24 O3A 0.86 2.10 2.95(2) 169.5 2_546
N8B H21 O2B 0.86 2.08 2.91(2) 160.7 .
